data_4309981
loop_
_publ_author_name
'Ned J. Hardman'
'Xinggao Fang'
'Brian L. Scott'
'Robert J. Wright'
'Richard L. Martin'
'Gregory J. Kubas'

_publ_section_title
;
High-Spin Diimine Complexes of Iron(II) Reject Binding of Carbon
Monoxide: Theoretical Analysis of Thermodynamic Factors Inhibiting or
Favoring Spin-Crossover
;
_journal_name_full 'Inorganic Chemistry'
_journal_page_first 8306
_journal_page_last 8316
_journal_paper_doi 10.1021/ic050966h
_journal_volume 44
_journal_year 2005
_chemical_formula_sum 'C16 H32 Cl8 Fe N4'
_chemical_formula_weight 619.91
_chemical_name_systematic
; 
 ? 
;
_space_group_IT_number 15
_symmetry_cell_setting monoclinic
_symmetry_space_group_name_Hall '-C 2yc'
_symmetry_space_group_name_H-M 'C 1 2/c 1'
_atom_sites_solution_hydrogens geom
_atom_sites_solution_primary direct
_atom_sites_solution_secondary difmap
_audit_creation_method SHELXL-97
_cell_angle_alpha 90.00
_cell_angle_beta 112.162(2)
_cell_angle_gamma 90.00
_cell_formula_units_Z 4
_cell_length_a 16.3145(13)
_cell_length_b 9.2831(8)
_cell_length_c 19.4183(17)
_cell_measurement_temperature 203(2)
_cell_volume 2723.6(4)
_computing_structure_refinement 'SHELXL-97 (Sheldrick, 1997)'
_computing_structure_solution 'SHELXS-97 (Sheldrick, 1990)'
_diffrn_ambient_temperature 203(2)
_diffrn_radiation_monochromator graphite
_diffrn_radiation_source 'fine-focus sealed tube'
_diffrn_radiation_type MoK\a
_diffrn_radiation_wavelength 0.71073
_diffrn_reflns_av_R_equivalents 0.0288
_diffrn_reflns_av_sigmaI/netI 0.0370
_diffrn_reflns_limit_h_max 17
_diffrn_reflns_limit_h_min -17
_diffrn_reflns_limit_k_max 9
_diffrn_reflns_limit_k_min -9
_diffrn_reflns_limit_l_max 20
_diffrn_reflns_limit_l_min -19
_diffrn_reflns_number 4347
_diffrn_reflns_theta_max 22.83
_diffrn_reflns_theta_min 2.26
_exptl_absorpt_coefficient_mu 1.351
_exptl_absorpt_correction_T_max 0.8996
_exptl_absorpt_correction_T_min 0.8334
_exptl_crystal_density_diffrn 1.512
_exptl_crystal_density_method 'not measured'
_exptl_crystal_F_000 1272
_exptl_crystal_size_max 0.14
_exptl_crystal_size_mid 0.08
_exptl_crystal_size_min 0.08
_refine_diff_density_max 0.353
_refine_diff_density_min -0.293
_refine_diff_density_rms 0.058
_refine_ls_extinction_method none
_refine_ls_goodness_of_fit_ref 1.299
_refine_ls_hydrogen_treatment mixed
_refine_ls_matrix_type full
_refine_ls_number_parameters 132
_refine_ls_number_reflns 1755
_refine_ls_number_restraints 0
_refine_ls_restrained_S_all 1.299
_refine_ls_R_factor_all 0.0463
_refine_ls_R_factor_gt 0.0369
_refine_ls_shift/su_max 0.000
_refine_ls_shift/su_mean 0.000
_refine_ls_structure_factor_coef Fsqd
_refine_ls_weighting_details 'calc w=1/[\s^2^(Fo^2^)+(0.0408P)^2^+0.0000P] where P=(Fo^2^+2Fc^2^)/3'
_refine_ls_weighting_scheme calc
_refine_ls_wR_factor_gt 0.0898
_refine_ls_wR_factor_ref 0.0930
_reflns_number_gt 1500
_reflns_number_total 1755
_reflns_threshold_expression >2sigma(I)
_cod_data_source_file ic050966hsi20050615_105904_2.cif
_cod_data_source_block ccd406
_cod_original_sg_symbol_H-M 'C 2/c'
_cod_database_code 4309981

loop_
_symmetry_equiv_pos_as_xyz
'x, y, z'
'-x, y, -z+1/2'
'x+1/2, y+1/2, z'
'-x+1/2, y+1/2, -z+1/2'
'-x, -y, -z'
'x, -y, z-1/2'
'-x+1/2, -y+1/2, -z'
'x+1/2, -y+1/2, z-1/2'

loop_
_atom_site_label
_atom_site_type_symbol
_atom_site_fract_x
_atom_site_fract_y
_atom_site_fract_z
_atom_site_U_iso_or_equiv
_atom_site_adp_type
_atom_site_occupancy
_atom_site_symmetry_multiplicity
_atom_site_calc_flag
_atom_site_refinement_flags
_atom_site_disorder_assembly
_atom_site_disorder_group
Fe1 Fe 0.0000 0.10017(7) 0.2500 0.0236(2) Uani 1 2 d S . .
Cl1 Cl 0.11801(6) -0.06158(9) 0.31670(5) 0.0357(3) Uani 1 1 d . . .
Cl2 Cl 0.37286(8) 0.07019(14) 0.44789(7) 0.0688(4) Uani 1 1 d . . .
Cl3 Cl 0.24575(10) 0.43317(14) 0.47409(7) 0.0762(4) Uani 1 1 d . . .
Cl4 Cl 0.13387(9) -0.32418(14) 0.46368(7) 0.0858(5) Uani 1 1 d . . .
N1 N 0.08516(17) 0.2893(3) 0.27483(14) 0.0250(6) Uani 1 1 d . . .
N2 N 0.05551(19) 0.0903(3) 0.15128(15) 0.0317(7) Uani 1 1 d . . .
C1 C 0.0486(2) 0.4140(4) 0.25904(18) 0.0290(8) Uani 1 1 d . . .
C2 C 0.0930(3) 0.5534(4) 0.2553(2) 0.0463(10) Uani 1 1 d . . .
H2A H 0.1552 0.5372 0.2686 0.069 Uiso 1 1 calc R . .
H2B H 0.0843 0.6212 0.2893 0.069 Uiso 1 1 calc R . .
H2C H 0.0680 0.5912 0.2057 0.069 Uiso 1 1 calc R . .
C3 C 0.1794(2) 0.2755(4) 0.28642(19) 0.0341(9) Uani 1 1 d . . .
H3A H 0.2048 0.1931 0.3180 0.041 Uiso 1 1 calc R . .
H3B H 0.2112 0.3610 0.3110 0.041 Uiso 1 1 calc R . .
C4 C 0.1883(2) 0.2563(4) 0.2120(2) 0.0405(10) Uani 1 1 d . . .
H4A H 0.1577 0.3348 0.1795 0.049 Uiso 1 1 calc R . .
H4B H 0.2504 0.2631 0.2195 0.049 Uiso 1 1 calc R . .
C5 C 0.1522(2) 0.1151(4) 0.1735(2) 0.0372(9) Uani 1 1 d . . .
H5A H 0.1661 0.1090 0.1293 0.045 Uiso 1 1 calc R . .
H5B H 0.1834 0.0373 0.2063 0.045 Uiso 1 1 calc R . .
C6 C 0.0382(3) -0.0547(4) 0.1169(2) 0.0508(11) Uani 1 1 d . . .
H6A H -0.0237 -0.0766 0.1014 0.076 Uiso 1 1 calc R . .
H6B H 0.0721 -0.1250 0.1525 0.076 Uiso 1 1 calc R . .
H6C H 0.0550 -0.0564 0.0746 0.076 Uiso 1 1 calc R . .
C7 C 0.0045(2) 0.1957(4) 0.09461(19) 0.0447(10) Uani 1 1 d . . .
H7A H -0.0577 0.1786 0.0813 0.067 Uiso 1 1 calc R . .
H7B H 0.0190 0.1858 0.0513 0.067 Uiso 1 1 calc R . .
H7C H 0.0188 0.2914 0.1143 0.067 Uiso 1 1 calc R . .
C8 C 0.3045(3) -0.0369(4) 0.4783(2) 0.0458(10) Uani 1 1 d . . .
H8 H 0.2583 -0.0800 0.4348 0.055 Uiso 1 1 calc R . .

loop_
_atom_site_aniso_label
_atom_site_aniso_U_11
_atom_site_aniso_U_22
_atom_site_aniso_U_33
_atom_site_aniso_U_23
_atom_site_aniso_U_13
_atom_site_aniso_U_12
Fe1 0.0217(4) 0.0197(4) 0.0257(4) 0.000 0.0048(3) 0.000
Cl1 0.0332(5) 0.0315(5) 0.0378(5) 0.0066(4) 0.0080(4) 0.0097(4)
Cl2 0.0664(8) 0.0787(9) 0.0592(7) -0.0068(6) 0.0214(6) -0.0201(6)
Cl3 0.0959(10) 0.0694(9) 0.0740(9) -0.0008(6) 0.0444(8) 0.0242(7)
Cl4 0.0967(11) 0.0615(9) 0.0823(10) 0.0203(7) 0.0146(8) 0.0337(7)
N1 0.0240(16) 0.0215(16) 0.0284(16) -0.0030(12) 0.0087(12) -0.0028(13)
N2 0.0345(17) 0.0303(17) 0.0309(17) -0.0028(13) 0.0130(14) -0.0027(14)
C1 0.0331(19) 0.023(2) 0.033(2) -0.0047(15) 0.0150(17) -0.0080(16)
C2 0.049(3) 0.028(2) 0.068(3) 0.0002(19) 0.028(2) -0.0071(18)
C3 0.0214(19) 0.032(2) 0.044(2) -0.0057(17) 0.0072(16) -0.0040(16)
C4 0.026(2) 0.040(2) 0.060(3) -0.0004(19) 0.0217(19) -0.0015(18)
C5 0.035(2) 0.040(2) 0.044(2) -0.0003(17) 0.0244(18) 0.0052(18)
C6 0.063(3) 0.049(3) 0.049(3) -0.020(2) 0.030(2) -0.007(2)
C7 0.047(3) 0.056(3) 0.030(2) 0.0021(18) 0.0140(19) 0.004(2)
C8 0.049(3) 0.045(2) 0.035(2) 0.0000(18) 0.0068(19) 0.005(2)

loop_
_atom_type_symbol
_atom_type_description
_atom_type_scat_dispersion_real
_atom_type_scat_dispersion_imag
_atom_type_scat_source
C C 0.0033 0.0016 'International Tables Vol C Tables 4.2.6.8 and 6.1.1.4'
H H 0.0000 0.0000 'International Tables Vol C Tables 4.2.6.8 and 6.1.1.4'
N N 0.0061 0.0033 'International Tables Vol C Tables 4.2.6.8 and 6.1.1.4'
Cl Cl 0.1484 0.1585 'International Tables Vol C Tables 4.2.6.8 and 6.1.1.4'
Fe Fe 0.3463 0.8444 'International Tables Vol C Tables 4.2.6.8 and 6.1.1.4'

loop_
_geom_angle_atom_site_label_1
_geom_angle_atom_site_label_2
_geom_angle_atom_site_label_3
_geom_angle
_geom_angle_site_symmetry_1
_geom_angle_site_symmetry_3
_geom_angle_publ_flag
N1 Fe1 N1 72.50(14) . 2 ?
N1 Fe1 Cl1 159.93(7) . 2 ?
N1 Fe1 Cl1 94.02(7) 2 2 ?
N1 Fe1 Cl1 94.02(7) . . ?
N1 Fe1 Cl1 159.93(7) 2 . ?
Cl1 Fe1 Cl1 102.52(5) 2 . ?
N1 Fe1 N2 104.73(9) . 2 ?
N1 Fe1 N2 78.87(9) 2 2 ?
Cl1 Fe1 N2 86.55(7) 2 2 ?
Cl1 Fe1 N2 90.72(7) . 2 ?
N1 Fe1 N2 78.87(9) . . ?
N1 Fe1 N2 104.73(9) 2 . ?
Cl1 Fe1 N2 90.72(7) 2 . ?
Cl1 Fe1 N2 86.55(7) . . ?
N2 Fe1 N2 175.64(13) 2 . ?
C1 N1 C3 118.6(3) . . ?
C1 N1 Fe1 118.2(2) . . ?
C3 N1 Fe1 120.4(2) . . ?
C7 N2 C6 108.0(3) . . ?
C7 N2 C5 110.6(3) . . ?
C6 N2 C5 105.8(3) . . ?
C7 N2 Fe1 107.0(2) . . ?
C6 N2 Fe1 109.1(2) . . ?
C5 N2 Fe1 116.0(2) . . ?
N1 C1 C1 114.44(19) . 2 ?
N1 C1 C2 126.8(3) . . ?
C1 C1 C2 118.7(2) 2 . ?
N1 C3 C4 109.5(3) . . ?
C5 C4 C3 114.4(3) . . ?
N2 C5 C4 116.7(3) . . ?
Cl3 C8 Cl2 110.6(2) 7_556 . ?
Cl3 C8 Cl4 109.6(2) 7_556 7_546 ?
Cl2 C8 Cl4 110.4(2) . 7_546 ?

loop_
_geom_bond_atom_site_label_1
_geom_bond_atom_site_label_2
_geom_bond_distance
_geom_bond_site_symmetry_2
_geom_bond_publ_flag
Fe1 N1 2.177(3) . ?
Fe1 N1 2.177(3) 2 ?
Fe1 Cl1 2.3994(9) 2 ?
Fe1 Cl1 2.3994(9) . ?
Fe1 N2 2.411(3) 2 ?
Fe1 N2 2.411(3) . ?
Cl2 C8 1.755(4) . ?
Cl3 C8 1.740(4) 7_556 ?
Cl4 C8 1.758(4) 7_546 ?
N1 C1 1.286(4) . ?
N1 C3 1.473(4) . ?
N2 C7 1.473(4) . ?
N2 C6 1.481(4) . ?
N2 C5 1.488(4) . ?
C1 C1 1.488(7) 2 ?
C1 C2 1.498(5) . ?
C3 C4 1.516(5) . ?
C4 C5 1.514(5) . ?
C8 Cl3 1.740(4) 7_556 ?
C8 Cl4 1.758(4) 7_546 ?
